data_1528330
loop_
_publ_author_name
'Bachmayer, K.'
'Kohl, A.'
'Nowotny, H.'

_publ_section_title
;
 Die Struktur von Ti As
;
_journal_name_full 'Monatshefte fuer Chemie (-108,1977)'
_journal_page_first 39
_journal_page_last 43
_journal_volume 86
_journal_year 1955
_chemical_formula_sum 'As Ti'
_chemical_name_systematic 'Ti As'
_space_group_IT_number 194
_symmetry_space_group_name_Hall '-P 6c 2c'
_symmetry_space_group_name_H-M 'P 63/m m c'
_cell_angle_alpha 90
_cell_angle_beta 90
_cell_angle_gamma 120
_cell_formula_units_Z 4
_cell_length_a 3.65
_cell_length_b 3.65
_cell_length_c 12.3
_cell_volume 141.913
_citation_journal_id_ASTM MOCHAP
_cod_data_source_file Bachmayer_MOCHAP_1955_281.cif
_cod_data_source_block As1Ti1
_cod_original_cell_volume 141.9128
_cod_original_formula_sum 'As1 Ti1'
_cod_database_code 1528330

loop_
_symmetry_equiv_pos_as_xyz
x,y,z
x-y,x,z+1/2
-y,x-y,z
-x,-y,z+1/2
-x+y,-x,z
y,-x+y,z+1/2
-y,-x,-z+1/2
x-y,-y,-z
x,x-y,-z+1/2
y,x,-z
-x+y,y,-z+1/2
-x,-x+y,-z
-x,-y,-z
-x+y,-x,-z-1/2
y,-x+y,-z
x,y,-z-1/2
x-y,x,-z
-y,x-y,-z-1/2
y,x,z-1/2
-x+y,y,z
-x,-x+y,z-1/2
-y,-x,z
x-y,-y,z-1/2
x,x-y,z

loop_
_atom_site_label
_atom_site_type_symbol
_atom_site_fract_x
_atom_site_fract_y
_atom_site_fract_z
_atom_site_occupancy
_atom_site_U_iso_or_equiv
As1 As-3 0 0 0 1 0.0
As2 As-3 0.3333 0.6667 0.75 1 0.0
Ti1 Ti+3 0.3333 0.6667 0.125 1 0.0
